data_4135357
loop_
_publ_author_name
'Braconi, Elena'
'G\"otzinger, Alissa C'
'Cramer, Nicolai'

_publ_section_title
;
 Enantioselective Iron-Catalyzed Cross-[4+4]-Cycloaddition of 1,3-Dienes
 Provides Chiral Cyclooctadienes.
;
_journal_issue 47
_journal_name_full 'Journal of the American Chemical Society'
_journal_page_first 19819
_journal_page_last 19824
_journal_paper_doi 10.1021/jacs.0c09486
_journal_volume 142
_journal_year 2020
_chemical_absolute_configuration rmad
_chemical_formula_moiety 'C18 H36 Cl2 Fe N2'
_chemical_formula_sum 'C18 H36 Cl2 Fe N2'
_chemical_formula_weight 407.24
_space_group_crystal_system orthorhombic
_space_group_IT_number 19
_space_group_name_Hall 'P 2ac 2ab'
_space_group_name_H-M_alt 'P 21 21 21'
_atom_sites_solution_hydrogens geom
_atom_sites_solution_primary dual
_atom_sites_solution_secondary difmap
_audit_creation_method SHELXL-2018/3
_cell_angle_alpha 90
_cell_angle_beta 90
_cell_angle_gamma 90
_cell_formula_units_Z 4
_cell_length_a 7.33605(14)
_cell_length_b 11.0844(2)
_cell_length_c 26.8365(5)
_cell_measurement_reflns_used 9408
_cell_measurement_temperature 140.00(10)
_cell_measurement_theta_max 72.5660
_cell_measurement_theta_min 4.2860
_cell_volume 2182.23(7)
_computing_cell_refinement 'CrysAlisPro 1.171.40.62a (Rigaku OD, 2019)'
_computing_data_collection 'CrysAlisPro 1.171.40.62a (Rigaku OD, 2019)'
_computing_data_reduction 'CrysAlisPro 1.171.40.62a (Rigaku OD, 2019)'
_computing_molecular_graphics 'Mercury 4.2.0 (CCDC, 2019)'
_computing_publication_material 'CIFTab (Sheldrick, 2016)'
_computing_structure_refinement 'SHELXL-2018/3 (Sheldrick, 2018)'
_computing_structure_solution 'SHELXT 2018/2 (Sheldrick, 2018)'
_diffrn_ambient_environment N~2~
_diffrn_ambient_temperature 140.00(10)
_diffrn_detector 'CCD plate'
_diffrn_detector_area_resol_mean 10.2665
_diffrn_detector_type Atlas
_diffrn_measured_fraction_theta_full 1.000
_diffrn_measured_fraction_theta_max 0.998
_diffrn_measurement_details
;
List of Runs (angles in degrees, time in seconds):

  # Type    Start    End  Width  t~exp~   \w     \q     \k     \f   Frames
--------------------------------------------------------------------------
  1  \w    -82.00  -2.00   1.00    2.11    --  -42.74 125.00 150.00   80
  2  \w   -116.00 -20.00   1.00    2.11    --  -42.74 -37.00-120.00   96
  3  \w    -84.00  -2.00   1.00    2.11    --  -42.74 125.00 -30.00   82
  4  \w     12.00  64.00   1.00    2.11    --   42.74 -37.00  60.00   52
  5  \w     86.00 113.00   1.00    2.11    --   42.74  37.00 -60.00   27
  6  \w     39.00 129.00   1.00    8.41    --  103.26 -77.00  90.00   90
  7  \w     23.00  88.00   1.00    8.41    --  103.26 -94.00   0.00   65
  8  \w     33.00 117.00   1.00    8.41    --  103.26 -45.00 -30.00   84
  9  \w     80.00 133.00   1.00    8.41    --  103.26  45.00 -30.00   53
 10  \w     81.00 154.00   1.00    8.41    --  103.26  45.00   0.00   73
 11  \w     84.00 152.00   1.00    8.41    --  103.26  61.00 120.00   68
 12  \w     89.00 158.00   1.00    8.41    --  103.26  45.00-150.00   69
 13  \w     80.00 128.00   1.00    8.41    --  103.26  45.00 -60.00   48
 14  \w     81.00 108.00   1.00    8.41    --  103.26  45.00-120.00   27
 15  \w    120.00 166.00   1.00    8.41    --  103.26  45.00-120.00   46
 16  \w     28.00 122.00   1.00    8.41    --  103.26 -30.00  60.00   94
 17  \w     32.00 117.00   1.00    8.41    --  103.26-125.00 -60.00   85
;
_diffrn_measurement_device 'four-circle diffractometer'
_diffrn_measurement_device_type 'SuperNova, Dual, Cu at home/near, Atlas'
_diffrn_measurement_method '\w scans'
_diffrn_radiation_monochromator mirror
_diffrn_radiation_probe x-ray
_diffrn_radiation_type 'Cu K\a'
_diffrn_radiation_wavelength 1.54184
_diffrn_reflns_av_R_equivalents 0.0283
_diffrn_reflns_av_unetI/netI 0.0216
_diffrn_reflns_Laue_measured_fraction_full 1.000
_diffrn_reflns_Laue_measured_fraction_max 0.998
_diffrn_reflns_limit_h_max 9
_diffrn_reflns_limit_h_min -8
_diffrn_reflns_limit_k_max 13
_diffrn_reflns_limit_k_min -13
_diffrn_reflns_limit_l_max 31
_diffrn_reflns_limit_l_min -33
_diffrn_reflns_number 16376
_diffrn_reflns_point_group_measured_fraction_full 1.000
_diffrn_reflns_point_group_measured_fraction_max 0.991
_diffrn_reflns_theta_full 67.684
_diffrn_reflns_theta_max 72.675
_diffrn_reflns_theta_min 4.316
_diffrn_source 'micro-focus sealed X-ray tube'
_diffrn_source_type 'SuperNova (Cu) X-ray Source'
_exptl_absorpt_coefficient_mu 7.784
_exptl_absorpt_correction_T_max 0.904
_exptl_absorpt_correction_T_min 0.109
_exptl_absorpt_correction_type gaussian
_exptl_absorpt_process_details
;
CrysAlisPro 1.171.40.62a (Rigaku Oxford Diffraction, 2019)
Numerical absorption correction based on gaussian integration over
a multifaceted crystal model.
Empirical absorption correction using spherical harmonics,
 implemented in SCALE3 ABSPACK scaling algorithm.
;
_exptl_crystal_colour 'clear dark purple'
_exptl_crystal_density_diffrn 1.240
_exptl_crystal_description prism
_exptl_crystal_F_000 872
_exptl_crystal_size_max 0.398
_exptl_crystal_size_mid 0.305
_exptl_crystal_size_min 0.124
_refine_diff_density_max 0.421
_refine_diff_density_min -0.295
_refine_diff_density_rms 0.045
_refine_ls_abs_structure_details
;
 Flack x determined using 1719 quotients [(I+)-(I-)]/[(I+)+(I-)]
 (Parsons, Flack and Wagner, Acta Cryst. B69 (2013) 249-259).
;
_refine_ls_abs_structure_Flack -0.0101(16)
_refine_ls_extinction_method none
_refine_ls_goodness_of_fit_ref 1.036
_refine_ls_hydrogen_treatment constr
_refine_ls_matrix_type full
_refine_ls_number_parameters 216
_refine_ls_number_reflns 4281
_refine_ls_number_restraints 0
_refine_ls_restrained_S_all 1.036
_refine_ls_R_factor_all 0.0236
_refine_ls_R_factor_gt 0.0231
_refine_ls_shift/su_max 0.002
_refine_ls_shift/su_mean 0.000
_refine_ls_structure_factor_coef Fsqd
_refine_ls_weighting_details 'w=1/[\s^2^(Fo^2^)+(0.0386P)^2^+0.3077P] where P=(Fo^2^+2Fc^2^)/3'
_refine_ls_weighting_scheme calc
_refine_ls_wR_factor_gt 0.0607
_refine_ls_wR_factor_ref 0.0612
_reflns_Friedel_coverage 0.723
_reflns_Friedel_fraction_full 1.000
_reflns_Friedel_fraction_max 0.982
_reflns_number_gt 4209
_reflns_number_total 4281
_reflns_threshold_expression 'I > 2\s(I)'
_cod_data_source_file ja0c09486_si_003.cif
_cod_data_source_block ago-01-807
_cod_depositor_comments 'Adding full bibliography for 4135355--4135358.cif.'
_cod_database_code 4135357
_shelx_shelxl_version_number 2018/3
_shelx_space_group_comment
;
The symmetry employed for this shelxl refinement is uniquely defined
by the following loop, which should always be used as a source of
symmetry information in preference to the above space-group names.
They are only intended as comments.
;
_shelx_estimated_absorpt_t_min 0.148
_shelx_estimated_absorpt_t_max 0.445

loop_
_space_group_symop_operation_xyz
'x, y, z'
'-x+1/2, -y, z+1/2'
'-x, y+1/2, -z+1/2'
'x+1/2, -y+1/2, -z'

loop_
_atom_site_label
_atom_site_type_symbol
_atom_site_fract_x
_atom_site_fract_y
_atom_site_fract_z
_atom_site_U_iso_or_equiv
_atom_site_adp_type
_atom_site_occupancy
_atom_site_site_symmetry_order
_atom_site_calc_flag
_atom_site_refinement_flags_posn
_atom_site_refinement_flags_adp
_atom_site_refinement_flags_occupancy
_atom_site_disorder_assembly
_atom_site_disorder_group
Fe1 Fe 0.69372(4) 0.58233(3) 0.66436(2) 0.02518(9) Uani 1 1 d . . . . .
Cl1 Cl 0.87443(7) 0.43268(5) 0.63709(2) 0.03188(12) Uani 1 1 d . . . . .
Cl2 Cl 0.76560(8) 0.77893(5) 0.66432(2) 0.04096(14) Uani 1 1 d . . . . .
N1 N 0.4148(2) 0.56302(15) 0.64294(6) 0.0239(3) Uani 1 1 d . . . . .
N2 N 0.5796(2) 0.50977(15) 0.73222(6) 0.0227(3) Uani 1 1 d . . . . .
C1 C 0.0601(3) 0.5473(3) 0.51050(10) 0.0423(6) Uani 1 1 d . . . . .
H1A H 0.000264 0.562879 0.478489 0.064 Uiso 1 1 calc R U . . .
H1B H 0.011915 0.602672 0.535724 0.064 Uiso 1 1 calc R U . . .
H1C H 0.036468 0.463870 0.520748 0.064 Uiso 1 1 calc R U . . .
C2 C 0.2645(3) 0.5665(2) 0.50510(8) 0.0296(4) Uani 1 1 d . . . . .
H2A H 0.285674 0.652777 0.497482 0.036 Uiso 1 1 calc R U . . .
H2B H 0.306743 0.519433 0.475961 0.036 Uiso 1 1 calc R U . . .
C3 C 0.3851(3) 0.53216(19) 0.55024(8) 0.0248(4) Uani 1 1 d . . . . .
C4 C 0.4142(5) 0.3095(2) 0.51942(10) 0.0439(6) Uani 1 1 d . . . . .
H4A H 0.329356 0.323341 0.491801 0.066 Uiso 1 1 calc R U . . .
H4B H 0.402023 0.226203 0.531193 0.066 Uiso 1 1 calc R U . . .
H4C H 0.539324 0.323298 0.507976 0.066 Uiso 1 1 calc R U . . .
C5 C 0.3705(3) 0.3961(2) 0.56190(8) 0.0311(5) Uani 1 1 d . . . . .
H5A H 0.453490 0.377893 0.589982 0.037 Uiso 1 1 calc R U . . .
H5B H 0.244748 0.379389 0.573396 0.037 Uiso 1 1 calc R U . . .
C6 C 0.5810(3) 0.5662(3) 0.53707(9) 0.0360(5) Uani 1 1 d . . . . .
H6A H 0.616320 0.526055 0.505995 0.054 Uiso 1 1 calc R U . . .
H6B H 0.662708 0.540528 0.563956 0.054 Uiso 1 1 calc R U . . .
H6C H 0.589804 0.653806 0.532815 0.054 Uiso 1 1 calc R U . . .
C7 C 0.3155(3) 0.59990(18) 0.59712(7) 0.0258(4) Uani 1 1 d . . . . .
H7 H 0.184493 0.577752 0.601802 0.031 Uiso 1 1 calc R U . . .
C8 C 0.3259(4) 0.7370(2) 0.59430(10) 0.0413(6) Uani 1 1 d . . . . .
H8A H 0.269961 0.771974 0.624146 0.062 Uiso 1 1 calc R U . . .
H8B H 0.260688 0.765129 0.564635 0.062 Uiso 1 1 calc R U . . .
H8C H 0.453837 0.762031 0.592323 0.062 Uiso 1 1 calc R U . . .
C9 C 0.3209(3) 0.51986(19) 0.67862(8) 0.0261(4) Uani 1 1 d . . . . .
H9 H 0.193157 0.509201 0.674870 0.031 Uiso 1 1 calc R U . . .
C10 C 0.4113(3) 0.48627(19) 0.72600(8) 0.0248(4) Uani 1 1 d . . . . .
H10 H 0.343959 0.447375 0.751613 0.030 Uiso 1 1 calc R U . . .
C11 C 0.6653(3) 0.46730(18) 0.77920(7) 0.0236(4) Uani 1 1 d . . . . .
H11 H 0.565336 0.442908 0.802437 0.028 Uiso 1 1 calc R U . . .
C12 C 0.7748(3) 0.35389(19) 0.76622(8) 0.0308(5) Uani 1 1 d . . . . .
H12A H 0.691298 0.289458 0.756041 0.046 Uiso 1 1 calc R U . . .
H12B H 0.844356 0.327762 0.795476 0.046 Uiso 1 1 calc R U . . .
H12C H 0.858944 0.371920 0.738841 0.046 Uiso 1 1 calc R U . . .
C13 C 0.7764(3) 0.56905(18) 0.80487(7) 0.0242(4) Uani 1 1 d . . . . .
C14 C 0.9516(3) 0.5979(2) 0.77600(9) 0.0346(5) Uani 1 1 d . . . . .
H14A H 1.031362 0.527013 0.775952 0.052 Uiso 1 1 calc R U . . .
H14B H 1.014575 0.665615 0.792006 0.052 Uiso 1 1 calc R U . . .
H14C H 0.920800 0.619652 0.741622 0.052 Uiso 1 1 calc R U . . .
C15 C 0.6587(3) 0.68381(19) 0.80820(8) 0.0308(5) Uani 1 1 d . . . . .
H15A H 0.733012 0.748487 0.823527 0.037 Uiso 1 1 calc R U . . .
H15B H 0.628278 0.709883 0.773913 0.037 Uiso 1 1 calc R U . . .
C16 C 0.4822(4) 0.6724(2) 0.83757(10) 0.0397(5) Uani 1 1 d . . . . .
H16A H 0.404806 0.610659 0.822190 0.059 Uiso 1 1 calc R U . . .
H16B H 0.418158 0.749947 0.837452 0.059 Uiso 1 1 calc R U . . .
H16C H 0.509935 0.649097 0.871971 0.059 Uiso 1 1 calc R U . . .
C17 C 0.8283(3) 0.52292(18) 0.85730(8) 0.0272(4) Uani 1 1 d . . . . .
H17A H 0.715360 0.497710 0.874617 0.033 Uiso 1 1 calc R U . . .
H17B H 0.905675 0.450356 0.853444 0.033 Uiso 1 1 calc R U . . .
C18 C 0.9285(4) 0.6127(2) 0.89035(9) 0.0382(5) Uani 1 1 d . . . . .
H18A H 1.044157 0.635191 0.874614 0.057 Uiso 1 1 calc R U . . .
H18B H 0.952605 0.575846 0.922873 0.057 Uiso 1 1 calc R U . . .
H18C H 0.853183 0.684946 0.894823 0.057 Uiso 1 1 calc R U . . .

loop_
_atom_site_aniso_label
_atom_site_aniso_U_11
_atom_site_aniso_U_22
_atom_site_aniso_U_33
_atom_site_aniso_U_23
_atom_site_aniso_U_13
_atom_site_aniso_U_12
Fe1 0.02110(16) 0.02657(16) 0.02787(15) 0.00136(13) -0.00004(12) -0.00367(12)
Cl1 0.0239(2) 0.0376(3) 0.0342(2) -0.0017(2) 0.00281(18) 0.0012(2)
Cl2 0.0445(3) 0.0315(3) 0.0469(3) 0.0050(2) -0.0067(3) -0.0133(2)
N1 0.0230(8) 0.0224(8) 0.0262(8) -0.0034(7) -0.0016(6) 0.0010(7)
N2 0.0226(8) 0.0212(8) 0.0244(8) -0.0020(6) 0.0002(6) 0.0007(6)
C1 0.0289(12) 0.0621(17) 0.0360(11) 0.0030(12) -0.0069(10) 0.0002(11)
C2 0.0286(10) 0.0339(11) 0.0263(9) 0.0044(8) -0.0005(8) 0.0018(9)
C3 0.0226(9) 0.0256(10) 0.0261(9) 0.0018(7) 0.0009(8) 0.0015(8)
C4 0.0653(19) 0.0302(12) 0.0362(12) -0.0043(10) 0.0079(12) 0.0044(12)
C5 0.0400(12) 0.0247(10) 0.0285(10) 0.0014(8) 0.0043(9) 0.0040(9)
C6 0.0252(11) 0.0501(14) 0.0327(10) 0.0037(11) 0.0033(8) -0.0035(11)
C7 0.0240(9) 0.0259(10) 0.0276(9) 0.0010(8) -0.0017(8) 0.0032(8)
C8 0.0579(16) 0.0257(11) 0.0404(12) -0.0008(9) -0.0088(12) 0.0076(11)
C9 0.0218(9) 0.0273(9) 0.0292(9) -0.0026(7) -0.0012(8) -0.0012(8)
C10 0.0229(10) 0.0249(10) 0.0267(9) -0.0020(8) 0.0029(8) -0.0012(8)
C11 0.0235(10) 0.0218(9) 0.0255(9) -0.0005(7) -0.0008(8) 0.0002(8)
C12 0.0377(12) 0.0226(9) 0.0322(10) -0.0034(8) -0.0049(9) 0.0057(9)
C13 0.0245(9) 0.0208(9) 0.0274(9) 0.0002(7) -0.0042(7) -0.0002(8)
C14 0.0276(11) 0.0411(13) 0.0352(11) 0.0047(10) -0.0025(9) -0.0102(10)
C15 0.0375(13) 0.0209(9) 0.0341(10) -0.0019(8) -0.0116(10) 0.0037(9)
C16 0.0414(13) 0.0367(12) 0.0410(12) -0.0096(11) -0.0043(11) 0.0153(10)
C17 0.0305(10) 0.0227(9) 0.0282(9) 0.0017(8) -0.0052(8) 0.0019(8)
C18 0.0499(14) 0.0315(12) 0.0332(11) -0.0018(9) -0.0140(10) -0.0016(10)

loop_
_atom_type_symbol
_atom_type_description
_atom_type_scat_dispersion_real
_atom_type_scat_dispersion_imag
_atom_type_scat_source
C C 0.0181 0.0091 'International Tables Vol C Tables 4.2.6.8 and 6.1.1.4'
H H 0.0000 0.0000 'International Tables Vol C Tables 4.2.6.8 and 6.1.1.4'
Cl Cl 0.3639 0.7018 'International Tables Vol C Tables 4.2.6.8 and 6.1.1.4'
Fe Fe -1.1336 3.1974 'International Tables Vol C Tables 4.2.6.8 and 6.1.1.4'
N N 0.0311 0.0180 'International Tables Vol C Tables 4.2.6.8 and 6.1.1.4'

loop_
_exptl_crystal_face_index_h
_exptl_crystal_face_index_k
_exptl_crystal_face_index_l
_exptl_crystal_face_perp_dist
-1 0 -1 0.1708
0 -1 0 0.1721
1 0 2 0.1356
0 0 1 0.0604
0 0 -1 0.0638
1 0 -2 0.1460
0 1 -2 0.1791
0 -1 2 0.1207
1 0 0 0.1415
-1 0 0 0.1635
0 2 1 0.2201
-4 4 -2 0.2333
3 6 0 0.2297
-1 -5 12 0.1124
3 4 11 0.1763
0 -5 -12 0.1475
0 1 -17 0.0664

loop_
_geom_angle_atom_site_label_1
_geom_angle_atom_site_label_2
_geom_angle_atom_site_label_3
_geom_angle
_geom_angle_site_symmetry_1
_geom_angle_site_symmetry_3
_geom_angle_publ_flag
N1 Fe1 N2 79.53(6) . . ?
N1 Fe1 Cl2 108.81(5) . . ?
N2 Fe1 Cl2 116.97(5) . . ?
N1 Fe1 Cl1 113.82(5) . . ?
N2 Fe1 Cl1 103.21(5) . . ?
Cl2 Fe1 Cl1 125.37(3) . . ?
C9 N1 C7 117.43(18) . . ?
C9 N1 Fe1 110.71(14) . . ?
C7 N1 Fe1 131.63(13) . . ?
C10 N2 C11 117.20(17) . . ?
C10 N2 Fe1 109.98(14) . . ?
C11 N2 Fe1 132.04(13) . . ?
C1 C2 C3 117.02(19) . . ?
C6 C3 C5 110.69(19) . . ?
C6 C3 C2 107.22(17) . . ?
C5 C3 C2 111.06(18) . . ?
C6 C3 C7 112.19(19) . . ?
C5 C3 C7 106.59(16) . . ?
C2 C3 C7 109.13(17) . . ?
C4 C5 C3 116.69(19) . . ?
N1 C7 C8 106.90(17) . . ?
N1 C7 C3 112.13(16) . . ?
C8 C7 C3 115.22(18) . . ?
N1 C9 C10 119.86(19) . . ?
N2 C10 C9 119.69(19) . . ?
N2 C11 C12 106.80(16) . . ?
N2 C11 C13 111.63(16) . . ?
C12 C11 C13 114.93(17) . . ?
C14 C13 C15 109.06(19) . . ?
C14 C13 C17 108.82(17) . . ?
C15 C13 C17 111.02(16) . . ?
C14 C13 C11 111.55(17) . . ?
C15 C13 C11 109.36(17) . . ?
C17 C13 C11 107.04(16) . . ?
C16 C15 C13 116.00(19) . . ?
C18 C17 C13 115.66(18) . . ?

loop_
_geom_bond_atom_site_label_1
_geom_bond_atom_site_label_2
_geom_bond_distance
_geom_bond_site_symmetry_2
_geom_bond_publ_flag
Fe1 N1 2.1362(17) . ?
Fe1 N2 2.1597(17) . ?
Fe1 Cl2 2.2421(6) . ?
Fe1 Cl1 2.2459(6) . ?
N1 C9 1.273(3) . ?
N1 C7 1.487(3) . ?
N2 C10 1.273(3) . ?
N2 C11 1.485(3) . ?
C1 C2 1.521(3) . ?
C2 C3 1.547(3) . ?
C3 C6 1.528(3) . ?
C3 C5 1.544(3) . ?
C3 C7 1.551(3) . ?
C4 C5 1.525(3) . ?
C7 C8 1.523(3) . ?
C9 C10 1.482(3) . ?
C11 C12 1.532(3) . ?
C11 C13 1.553(3) . ?
C13 C14 1.534(3) . ?
C13 C15 1.540(3) . ?
C13 C17 1.545(3) . ?
C15 C16 1.521(4) . ?
C17 C18 1.523(3) . ?

loop_
_geom_torsion_atom_site_label_1
_geom_torsion_atom_site_label_2
_geom_torsion_atom_site_label_3
_geom_torsion_atom_site_label_4
_geom_torsion
_geom_torsion_site_symmetry_1
_geom_torsion_site_symmetry_2
_geom_torsion_site_symmetry_3
_geom_torsion_site_symmetry_4
_geom_torsion_publ_flag
C1 C2 C3 C6 -176.8(2) . . . . ?
C1 C2 C3 C5 62.2(3) . . . . ?
C1 C2 C3 C7 -55.0(3) . . . . ?
C6 C3 C5 C4 -63.4(3) . . . . ?
C2 C3 C5 C4 55.6(3) . . . . ?
C7 C3 C5 C4 174.3(2) . . . . ?
C9 N1 C7 C8 111.1(2) . . . . ?
Fe1 N1 C7 C8 -62.7(2) . . . . ?
C9 N1 C7 C3 -121.7(2) . . . . ?
Fe1 N1 C7 C3 64.4(2) . . . . ?
C6 C3 C7 N1 -66.4(2) . . . . ?
C5 C3 C7 N1 55.0(2) . . . . ?
C2 C3 C7 N1 174.97(17) . . . . ?
C6 C3 C7 C8 56.2(3) . . . . ?
C5 C3 C7 C8 177.5(2) . . . . ?
C2 C3 C7 C8 -62.5(3) . . . . ?
C7 N1 C9 C10 -177.47(18) . . . . ?
Fe1 N1 C9 C10 -2.4(2) . . . . ?
C11 N2 C10 C9 -176.37(18) . . . . ?
Fe1 N2 C10 C9 -5.3(2) . . . . ?
N1 C9 C10 N2 5.7(3) . . . . ?
C10 N2 C11 C12 102.1(2) . . . . ?
Fe1 N2 C11 C12 -66.5(2) . . . . ?
C10 N2 C11 C13 -131.47(19) . . . . ?
Fe1 N2 C11 C13 59.9(2) . . . . ?
N2 C11 C13 C14 -71.4(2) . . . . ?
C12 C11 C13 C14 50.4(2) . . . . ?
N2 C11 C13 C15 49.3(2) . . . . ?
C12 C11 C13 C15 171.12(18) . . . . ?
N2 C11 C13 C17 169.64(16) . . . . ?
C12 C11 C13 C17 -68.5(2) . . . . ?
C14 C13 C15 C16 -177.69(19) . . . . ?
C17 C13 C15 C16 -57.8(2) . . . . ?
C11 C13 C15 C16 60.1(2) . . . . ?
C14 C13 C17 C18 63.1(3) . . . . ?
C15 C13 C17 C18 -57.0(3) . . . . ?
C11 C13 C17 C18 -176.26(19) . . . . ?
